data_1542811
loop_
_publ_author_name
'Dubey, Ritesh'
'Desiraju, Gautam R.'

_publ_section_title
;
 Combinatorial selection of molecular conformations and supramolecular
 synthons in quercetin cocrystal landscapes: a route to ternary solids
;
_journal_issue 4
_journal_name_full IUCrJ
_journal_page_first 402
_journal_page_last 408
_journal_paper_doi 10.1107/S2052252515009884
_journal_volume 2
_journal_year 2015
_chemical_formula_sum 'C34 H24 N2 O7'
_chemical_formula_weight 572.55
_chemical_name_systematic
;
 ?
;
_space_group_crystal_system triclinic
_space_group_IT_number 2
_space_group_name_Hall '-P 1'
_space_group_name_H-M_alt 'P -1'
_symmetry_space_group_name_Hall '-P 1'
_symmetry_space_group_name_H-M 'P -1'
_atom_sites_solution_hydrogens mixed
_audit_creation_method SHELXL-2013
_cell_angle_alpha 85.133(4)
_cell_angle_beta 72.938(3)
_cell_angle_gamma 75.632(3)
_cell_formula_units_Z 2
_cell_length_a 10.5919(6)
_cell_length_b 11.6067(6)
_cell_length_c 11.6919(7)
_cell_measurement_temperature 150(2)
_cell_volume 1331.01(13)
_computing_structure_refinement 'SHELXL-2013 (Sheldrick, 2013)'
_diffrn_ambient_temperature 150(2)
_diffrn_measured_fraction_theta_full 0.995
_diffrn_measured_fraction_theta_max 0.990
_diffrn_radiation_type MoK\a
_diffrn_radiation_wavelength 0.71073
_diffrn_reflns_av_R_equivalents 0.0496
_diffrn_reflns_av_unetI/netI 0.0473
_diffrn_reflns_laue_measured_fraction_full 0.995
_diffrn_reflns_laue_measured_fraction_max 0.990
_diffrn_reflns_limit_h_max 13
_diffrn_reflns_limit_h_min -13
_diffrn_reflns_limit_k_max 14
_diffrn_reflns_limit_k_min -14
_diffrn_reflns_limit_l_max 14
_diffrn_reflns_limit_l_min -14
_diffrn_reflns_number 20837
_diffrn_reflns_point_group_measured_fraction_full 0.995
_diffrn_reflns_point_group_measured_fraction_max 0.990
_diffrn_reflns_theta_full 25.242
_diffrn_reflns_theta_max 26.364
_diffrn_reflns_theta_min 1.811
_exptl_absorpt_coefficient_mu 0.101
_exptl_absorpt_correction_T_max 0.990
_exptl_absorpt_correction_T_min 0.976
_exptl_absorpt_correction_type analytical
_exptl_absorpt_process_details 'Bruker, AXS, 2008'
_exptl_crystal_colour Yellow
_exptl_crystal_density_diffrn 1.429
_exptl_crystal_description Plate
_exptl_crystal_F_000 596
_exptl_crystal_size_max 0.300
_exptl_crystal_size_mid 0.200
_exptl_crystal_size_min 0.100
_refine_diff_density_max 0.568
_refine_diff_density_min -0.330
_refine_diff_density_rms 0.051
_refine_ls_extinction_method none
_refine_ls_goodness_of_fit_ref 1.039
_refine_ls_hydrogen_treatment mixed
_refine_ls_matrix_type full
_refine_ls_number_parameters 426
_refine_ls_number_reflns 5395
_refine_ls_number_restraints 0
_refine_ls_restrained_S_all 1.039
_refine_ls_R_factor_all 0.0759
_refine_ls_R_factor_gt 0.0501
_refine_ls_shift/su_max 0.000
_refine_ls_shift/su_mean 0.000
_refine_ls_structure_factor_coef Fsqd
_refine_ls_weighting_details
;
 w=1/[\s^2^(Fo^2^)+(0.0633P)^2^+0.5830P]
 where P=(Fo^2^+2Fc^2^)/3
;
_refine_ls_weighting_scheme calc
_refine_ls_wR_factor_gt 0.1250
_refine_ls_wR_factor_ref 0.1400
_reflns_Friedel_coverage 0.000
_reflns_number_gt 3891
_reflns_number_total 5395
_reflns_threshold_expression 'I > 2\s(I)'
_cod_data_source_file lc5063.cif
_cod_data_source_block QDP_ANT
_cod_depositor_comments
;
The following automatic conversions were performed:

'_exptl_absorpt_correction_type' value 'Analytical' changed to
'analytical' according to
/usr/data/users/saulius/automatic-downloads/current/IUCr/lib/dictionaries/cif_core.dic
dictionary named 'cif_core.dic' version 2.4.2 from 2011-04-26.

Automatic conversion script
Id: cif_fix_values 4287 2015-11-16 14:04:37Z antanas 
;
_cod_database_code 1542811
_publcif_datablock.id {403f4dc1-4df5-4912-a38c-145627b8b87e}

_shelx_space_group_comment
;
The symmetry employed for this shelxl refinement is uniquely defined
by the following loop, which should always be used as a source of
symmetry information in preference to the above space-group names.
They are only intended as comments.
;
_shelx_estimated_absorpt_t_min 0.970
_shelx_estimated_absorpt_t_max 0.990
_shelxl_version_number 2013-2
_publcif_info_exptl_table_max_cols 4
_publcif_info_exptl_table_use_headnotes n

loop_
_space_group_symop_operation_xyz
'x, y, z'
'-x, -y, -z'

loop_
_atom_site_label
_atom_site_type_symbol
_atom_site_fract_x
_atom_site_fract_y
_atom_site_fract_z
_atom_site_U_iso_or_equiv
_atom_site_adp_type
_atom_site_occupancy
_atom_site_site_symmetry_order
_atom_site_calc_flag
_atom_site_refinement_flags_posn
_atom_site_refinement_flags_adp
_atom_site_refinement_flags_occupancy
O7 O 0.28875(14) 0.17889(11) 0.73374(11) 0.0235(3) Uani 1 1 d . . .
O1 O 0.43739(15) -0.16238(12) 0.94580(13) 0.0285(3) Uani 1 1 d . . .
O4 O 0.10867(16) 0.48243(12) 0.81474(14) 0.0324(4) Uani 1 1 d . . .
O3 O 0.11478(15) 0.38118(12) 1.03171(13) 0.0328(4) Uani 1 1 d . . .
O5 O 0.27963(16) 0.41368(13) 0.23721(12) 0.0329(4) Uani 1 1 d . . .
O2 O 0.20553(17) 0.19528(14) 1.15910(13) 0.0385(4) Uani 1 1 d . . .
C6 C 0.23822(19) 0.19391(16) 0.94674(17) 0.0209(4) Uani 1 1 d . . .
C8 C 0.1672(2) 0.36431(16) 0.82332(18) 0.0239(4) Uani 1 1 d . . .
C1 C 0.29578(19) 0.12753(16) 0.84244(17) 0.0210(4) Uani 1 1 d . . .
O6 O 0.43058(19) 0.20806(14) 0.30374(14) 0.0466(5) Uani 1 1 d . . .
C9 C 0.22658(19) 0.29656(16) 0.72403(17) 0.0210(4) Uani 1 1 d . . .
C2 C 0.3624(2) 0.00965(17) 0.84069(17) 0.0232(4) Uani 1 1 d . . .
H2 H 0.4005 -0.0325 0.7677 0.028 Uiso 1 1 calc R U .
C7 C 0.16969(19) 0.31616(17) 0.94067(18) 0.0234(4) Uani 1 1 d . . .
C10 C 0.23791(19) 0.33118(16) 0.59827(17) 0.0219(4) Uani 1 1 d . . .
C4 C 0.3185(2) 0.01672(17) 1.05585(18) 0.0248(4) Uani 1 1 d . . .
H4 H 0.3267 -0.0223 1.1290 0.030 Uiso 1 1 calc R U .
C12 C 0.1752(2) 0.46722(17) 0.44504(19) 0.0288(5) Uani 1 1 d . . .
H12 H 0.1231 0.5407 0.4240 0.035 Uiso 1 1 calc R U .
C13 C 0.2621(2) 0.39152(17) 0.35589(18) 0.0244(4) Uani 1 1 d . . .
C15 C 0.3273(2) 0.25509(16) 0.50722(18) 0.0250(5) Uani 1 1 d . . .
H15 H 0.3804 0.1820 0.5278 0.030 Uiso 1 1 calc R U .
C3 C 0.37255(19) -0.04627(16) 0.94875(18) 0.0223(4) Uani 1 1 d . . .
C5 C 0.2536(2) 0.13506(17) 1.05533(18) 0.0247(4) Uani 1 1 d . . .
C14 C 0.3396(2) 0.28431(17) 0.38836(18) 0.0264(5) Uani 1 1 d . . .
C11 C 0.1621(2) 0.43851(18) 0.56502(19) 0.0290(5) Uani 1 1 d . . .
H11 H 0.1013 0.4921 0.6249 0.035 Uiso 1 1 calc R U .
N1 N 0.16472(17) 0.63560(14) 0.17732(16) 0.0288(4) Uani 1 1 d . . .
C22 C 0.1746(2) 0.6421(2) 0.0612(2) 0.0359(5) Uani 1 1 d . . .
H22 H 0.2141 0.5712 0.0163 0.043 Uiso 1 1 calc R U .
C26 C 0.1092(2) 0.7365(2) 0.2375(2) 0.0389(6) Uani 1 1 d . . .
H26 H 0.1009 0.7351 0.3207 0.047 Uiso 1 1 calc R U .
C24 C 0.0732(2) 0.8489(2) 0.0631(3) 0.0522(8) Uani 1 1 d . . .
C23 C 0.1317(3) 0.7441(3) 0.0022(2) 0.0493(7) Uani 1 1 d . . .
H23 H 0.1425 0.7427 -0.0812 0.059 Uiso 1 1 calc R U .
C25 C 0.0629(3) 0.8440(2) 0.1840(3) 0.0510(7) Uani 1 1 d . . .
H25 H 0.0243 0.9140 0.2304 0.061 Uiso 1 1 calc R U .
C27B C 0.0066(7) 0.9840(8) 0.0543(9) 0.025(3) Uani 0.367(17) 1 d . . P
C27A C 0.0317(4) 0.9469(5) -0.0204(5) 0.027(2) Uani 0.633(17) 1 d . . P
N2 N 0.45661(18) 0.72417(15) 0.15275(16) 0.0306(4) Uani 1 1 d . . .
C18 C 0.4928(2) 0.56860(18) 0.34458(19) 0.0271(5) Uani 1 1 d . . .
C21 C 0.5151(2) 0.4858(2) 0.44329(19) 0.0297(5) Uani 1 1 d . . .
C19 C 0.5355(2) 0.52941(19) 0.2275(2) 0.0327(5) Uani 1 1 d . . .
H19 H 0.5780 0.4481 0.2104 0.039 Uiso 1 1 calc R U .
C17 C 0.4289(2) 0.68874(19) 0.3626(2) 0.0334(5) Uani 1 1 d . . .
H17 H 0.3958 0.7202 0.4411 0.040 Uiso 1 1 calc R U .
C20 C 0.5159(2) 0.60910(19) 0.1356(2) 0.0320(5) Uani 1 1 d . . .
H20 H 0.5465 0.5801 0.0562 0.038 Uiso 1 1 calc R U .
C16 C 0.4141(2) 0.7617(2) 0.2654(2) 0.0356(5) Uani 1 1 d . . .
H16 H 0.3711 0.8434 0.2796 0.043 Uiso 1 1 calc R U .
C28 C 0.1124(3) 0.9670(2) 0.5470(2) 0.0433(6) Uani 1 1 d . . .
C34 C 0.0853(3) 1.0764(2) 0.4901(2) 0.0476(6) Uani 1 1 d . . .
H34 H 0.1432 1.1288 0.4837 0.057 Uiso 1 1 calc R U .
C31 C 0.1597(3) 0.7452(2) 0.6639(2) 0.0492(7) Uani 1 1 d . . .
H31 H 0.1773 0.6701 0.7028 0.059 Uiso 1 1 calc R U .
C33 C 0.0249(3) 0.8884(2) 0.5578(2) 0.0398(6) Uani 1 1 d . . .
C29 C 0.2244(3) 0.9313(2) 0.5993(2) 0.0489(7) Uani 1 1 d . . .
C32 C 0.0541(3) 0.7762(2) 0.6155(2) 0.0467(6) Uani 1 1 d . . .
H32 H -0.0013 0.7219 0.6202 0.056 Uiso 1 1 calc R U .
C30 C 0.2437(3) 0.8249(2) 0.6566(2) 0.0479(7) Uani 1 1 d . . .
H30 H 0.3157 0.8030 0.6929 0.057 Uiso 1 1 calc R U .
H27 H 0.039(3) 0.942(2) -0.105(2) 0.042(7) Uiso 1 1 d . . .
H21 H 0.557(3) 0.407(2) 0.418(2) 0.047(7) Uiso 1 1 d . . .
H2O H 0.163(3) 0.279(3) 1.142(3) 0.074(9) Uiso 1 1 d . . .
H6O H 0.424(3) 0.233(3) 0.231(3) 0.077(10) Uiso 1 1 d . . .
H1O H 0.439(3) -0.193(3) 1.025(3) 0.082(10) Uiso 1 1 d . . .
H5O H 0.239(3) 0.494(3) 0.223(3) 0.076(10) Uiso 1 1 d . . .
H4O H 0.037(4) 0.509(3) 0.901(3) 0.104(12) Uiso 1 1 d . . .

loop_
_atom_site_aniso_label
_atom_site_aniso_U_11
_atom_site_aniso_U_22
_atom_site_aniso_U_33
_atom_site_aniso_U_23
_atom_site_aniso_U_13
_atom_site_aniso_U_12
O7 0.0316(8) 0.0165(7) 0.0186(7) 0.0035(5) -0.0082(6) 0.0017(6)
O1 0.0397(9) 0.0192(7) 0.0215(8) 0.0046(6) -0.0105(7) 0.0033(6)
O4 0.0439(9) 0.0161(7) 0.0269(8) 0.0033(6) -0.0053(7) 0.0049(6)
O3 0.0431(9) 0.0235(8) 0.0247(8) -0.0028(6) -0.0087(7) 0.0048(6)
O5 0.0513(10) 0.0222(8) 0.0220(8) 0.0060(6) -0.0157(7) 0.0012(7)
O2 0.0586(11) 0.0281(8) 0.0196(8) -0.0033(6) -0.0108(7) 0.0073(7)
C6 0.0218(10) 0.0198(9) 0.0198(10) 0.0012(8) -0.0051(8) -0.0039(8)
C8 0.0260(11) 0.0161(9) 0.0262(11) 0.0041(8) -0.0067(9) -0.0012(8)
C1 0.0240(10) 0.0203(10) 0.0178(10) 0.0059(8) -0.0073(8) -0.0038(8)
O6 0.0706(12) 0.0322(9) 0.0203(9) -0.0020(7) -0.0156(8) 0.0218(8)
C9 0.0218(10) 0.0148(9) 0.0239(11) 0.0043(8) -0.0065(8) -0.0011(7)
C2 0.0281(11) 0.0212(10) 0.0178(10) -0.0004(8) -0.0063(8) -0.0015(8)
C7 0.0233(10) 0.0221(10) 0.0216(11) -0.0004(8) -0.0034(8) -0.0032(8)
C10 0.0237(10) 0.0194(10) 0.0213(10) 0.0043(8) -0.0063(8) -0.0044(8)
C4 0.0295(11) 0.0240(10) 0.0193(10) 0.0051(8) -0.0086(9) -0.0030(8)
C12 0.0304(11) 0.0202(10) 0.0306(12) 0.0071(9) -0.0112(10) 0.0040(8)
C13 0.0327(11) 0.0199(10) 0.0216(11) 0.0065(8) -0.0125(9) -0.0045(8)
C15 0.0325(11) 0.0161(9) 0.0254(11) 0.0054(8) -0.0134(9) 0.0003(8)
C3 0.0247(10) 0.0154(9) 0.0255(11) 0.0036(8) -0.0093(9) -0.0012(8)
C5 0.0285(11) 0.0245(10) 0.0188(10) -0.0009(8) -0.0060(9) -0.0027(8)
C14 0.0344(12) 0.0187(10) 0.0236(11) 0.0001(8) -0.0113(9) 0.0019(8)
C11 0.0307(11) 0.0226(10) 0.0262(11) 0.0032(9) -0.0055(9) 0.0030(9)
N1 0.0318(10) 0.0212(9) 0.0333(10) 0.0091(7) -0.0136(8) -0.0040(7)
C22 0.0405(13) 0.0348(12) 0.0329(13) 0.0062(10) -0.0131(11) -0.0084(10)
C26 0.0457(14) 0.0318(12) 0.0377(14) 0.0013(10) -0.0103(11) -0.0085(11)
C24 0.0308(13) 0.0416(15) 0.087(2) 0.0436(15) -0.0271(14) -0.0156(11)
C23 0.0502(16) 0.0607(18) 0.0450(16) 0.0303(13) -0.0264(13) -0.0220(14)
C25 0.0376(14) 0.0175(11) 0.088(2) -0.0014(12) -0.0066(14) -0.0009(10)
C27B 0.031(3) 0.021(5) 0.020(7) 0.004(4) -0.008(3) -0.001(3)
C27A 0.033(2) 0.025(3) 0.022(4) 0.007(2) -0.010(2) -0.0054(19)
N2 0.0343(10) 0.0312(10) 0.0268(10) 0.0128(8) -0.0131(8) -0.0076(8)
C18 0.0265(11) 0.0291(11) 0.0276(12) 0.0117(9) -0.0120(9) -0.0088(9)
C21 0.0318(12) 0.0267(11) 0.0304(11) 0.0107(9) -0.0119(10) -0.0064(9)
C19 0.0378(13) 0.0262(11) 0.0328(13) 0.0075(9) -0.0134(10) -0.0035(9)
C17 0.0427(13) 0.0314(12) 0.0239(12) 0.0080(9) -0.0120(10) -0.0042(10)
C20 0.0380(13) 0.0347(12) 0.0235(11) 0.0081(9) -0.0110(10) -0.0089(10)
C16 0.0459(14) 0.0280(11) 0.0309(13) 0.0077(9) -0.0145(11) -0.0033(10)
C28 0.0572(16) 0.0341(13) 0.0374(14) -0.0080(11) -0.0102(12) -0.0097(12)
C34 0.0589(17) 0.0431(15) 0.0467(16) 0.0012(12) -0.0153(13) -0.0227(13)
C31 0.0621(18) 0.0411(14) 0.0386(15) -0.0011(11) -0.0085(13) -0.0083(13)
C33 0.0511(15) 0.0353(13) 0.0321(13) -0.0039(10) -0.0066(11) -0.0134(11)
C29 0.0606(17) 0.0427(15) 0.0465(16) -0.0074(12) -0.0204(14) -0.0095(13)
C32 0.0564(17) 0.0387(14) 0.0430(15) 0.0008(11) -0.0074(13) -0.0158(12)
C30 0.0561(17) 0.0421(15) 0.0443(16) -0.0098(12) -0.0143(13) -0.0060(12)

loop_
_atom_type_symbol
_atom_type_description
_atom_type_scat_dispersion_real
_atom_type_scat_dispersion_imag
_atom_type_scat_source
C C 0.0033 0.0016 'International Tables Vol C Tables 4.2.6.8 and 6.1.1.4'
H H 0.0000 0.0000 'International Tables Vol C Tables 4.2.6.8 and 6.1.1.4'
N N 0.0061 0.0033 'International Tables Vol C Tables 4.2.6.8 and 6.1.1.4'
O O 0.0106 0.0060 'International Tables Vol C Tables 4.2.6.8 and 6.1.1.4'

loop_
_geom_angle_atom_site_label_1
_geom_angle_atom_site_label_2
_geom_angle_atom_site_label_3
_geom_angle
_geom_angle_site_symmetry_1
_geom_angle_site_symmetry_3
C1 O7 C9 121.37(15) . .
C3 O1 H1O 111.4(19) . .
C8 O4 H4O 107.2(19) . .
C13 O5 H5O 110.9(19) . .
C5 O2 H2O 108.5(18) . .
C1 C6 C5 117.02(17) . .
C1 C6 C7 119.80(17) . .
C5 C6 C7 123.18(18) . .
C9 C8 O4 120.90(17) . .
C9 C8 C7 121.46(17) . .
O4 C8 C7 117.56(17) . .
O7 C1 C2 116.10(17) . .
O7 C1 C6 120.50(16) . .
C2 C1 C6 123.40(17) . .
C14 O6 H6O 110(2) . .
C8 C9 O7 120.25(16) . .
C8 C9 C10 128.90(17) . .
O7 C9 C10 110.85(16) . .
C1 C2 C3 118.21(18) . .
C1 C2 H2 120.9 . .
C3 C2 H2 120.9 . .
O3 C7 C6 123.05(18) . .
O3 C7 C8 120.35(17) . .
C6 C7 C8 116.59(17) . .
C11 C10 C15 117.98(18) . .
C11 C10 C9 122.30(18) . .
C15 C10 C9 119.71(16) . .
C5 C4 C3 120.07(17) . .
C5 C4 H4 120.0 . .
C3 C4 H4 120.0 . .
C13 C12 C11 121.42(18) . .
C13 C12 H12 119.3 . .
C11 C12 H12 119.3 . .
O5 C13 C12 124.54(17) . .
O5 C13 C14 116.86(18) . .
C12 C13 C14 118.60(18) . .
C14 C15 C10 121.24(17) . .
C14 C15 H15 119.4 . .
C10 C15 H15 119.4 . .
O1 C3 C2 117.57(17) . .
O1 C3 C4 121.70(17) . .
C2 C3 C4 120.73(17) . .
O2 C5 C4 119.22(18) . .
O2 C5 C6 120.24(17) . .
C4 C5 C6 120.53(18) . .
O6 C14 C15 118.58(17) . .
O6 C14 C13 121.03(18) . .
C15 C14 C13 120.37(18) . .
C12 C11 C10 120.38(19) . .
C12 C11 H11 119.8 . .
C10 C11 H11 119.8 . .
C22 N1 C26 116.33(19) . .
N1 C22 C23 124.2(2) . .
N1 C22 H22 117.9 . .
C23 C22 H22 117.9 . .
N1 C26 C25 122.9(2) . .
N1 C26 H26 118.5 . .
C25 C26 H26 118.5 . .
C23 C24 C25 116.4(2) . .
C23 C24 C27A 110.1(3) . .
C25 C24 C27A 133.6(4) . .
C23 C24 C27B 145.9(5) . .
C25 C24 C27B 97.7(5) . .
C27A C24 C27B 35.8(3) . .
C22 C23 C24 120.2(2) . .
C22 C23 H23 119.9 . .
C24 C23 H23 119.9 . .
C24 C25 C26 119.9(2) . .
C24 C25 H25 120.0 . .
C26 C25 H25 120.0 . .
C27A C27B C27A 88.9(13) 2_575 .
C27A C27B C27B 45.2(7) 2_575 2_575
C27A C27B C27B 43.7(7) . 2_575
C27A C27B C24 157.2(14) 2_575 .
C27A C27B C24 68.7(7) . .
C27B C27B C24 112.3(11) 2_575 .
C27B C27A C27B 91.1(13) 2_575 .
C27B C27A C27A 46.3(8) 2_575 2_575
C27B C27A C27A 44.8(7) . 2_575
C27B C27A C24 165.9(12) 2_575 .
C27B C27A C24 75.5(7) . .
C27A C27A C24 120.1(7) 2_575 .
C27B C27A H27 65(2) 2_575 .
C27B C27A H27 155.8(19) . .
C27A C27A H27 111.0(18) 2_575 .
C24 C27A H27 128.7(16) . .
C20 N2 C16 116.72(18) . .
C19 C18 C17 116.61(18) . .
C19 C18 C21 120.75(19) . .
C17 C18 C21 122.6(2) . .
C21 C21 C18 126.0(3) 2_666 .
C21 C21 H21 121.2(16) 2_666 .
C18 C21 H21 112.9(16) . .
C20 C19 C18 119.9(2) . .
C20 C19 H19 120.1 . .
C18 C19 H19 120.1 . .
C16 C17 C18 119.4(2) . .
C16 C17 H17 120.3 . .
C18 C17 H17 120.3 . .
N2 C20 C19 123.5(2) . .
N2 C20 H20 118.3 . .
C19 C20 H20 118.3 . .
N2 C16 C17 123.9(2) . .
N2 C16 H16 118.1 . .
C17 C16 H16 118.1 . .
C34 C28 C33 119.3(2) . .
C34 C28 C29 122.0(2) . .
C33 C28 C29 118.7(2) . .
C28 C34 C33 121.8(2) . 2_576
C28 C34 H34 119.1 . .
C33 C34 H34 119.1 2_576 .
C32 C31 C30 119.9(3) . .
C32 C31 H31 120.1 . .
C30 C31 H31 120.1 . .
C34 C33 C32 122.2(2) 2_576 .
C34 C33 C28 118.9(2) 2_576 .
C32 C33 C28 118.9(2) . .
C30 C29 C28 119.4(2) . .
C31 C32 C33 121.1(2) . .
C31 C32 H32 119.4 . .
C33 C32 H32 119.4 . .
C29 C30 C31 122.0(3) . .
C29 C30 H30 119.0 . .
C31 C30 H30 119.0 . .

loop_
_geom_bond_atom_site_label_1
_geom_bond_atom_site_label_2
_geom_bond_distance
_geom_bond_site_symmetry_2
O7 C1 1.372(2) .
O7 C9 1.372(2) .
O1 C3 1.350(2) .
O1 H1O 0.96(3) .
O4 C8 1.366(2) .
O4 H4O 1.08(4) .
O3 C7 1.263(2) .
O5 C13 1.356(2) .
O5 H5O 0.95(3) .
O2 C5 1.351(2) .
O2 H2O 0.99(3) .
C6 C1 1.394(3) .
C6 C5 1.423(3) .
C6 C7 1.431(3) .
C8 C9 1.357(3) .
C8 C7 1.442(3) .
C1 C2 1.374(3) .
O6 C14 1.362(3) .
O6 H6O 0.89(3) .
C9 C10 1.469(3) .
C2 C3 1.391(3) .
C2 H2 0.9500 .
C10 C11 1.397(3) .
C10 C15 1.401(3) .
C4 C5 1.376(3) .
C4 C3 1.399(3) .
C4 H4 0.9500 .
C12 C13 1.377(3) .
C12 C11 1.388(3) .
C12 H12 0.9500 .
C13 C14 1.401(3) .
C15 C14 1.378(3) .
C15 H15 0.9500 .
C11 H11 0.9500 .
N1 C22 1.328(3) .
N1 C26 1.330(3) .
C22 C23 1.364(3) .
C22 H22 0.9500 .
C26 C25 1.390(3) .
C26 H26 0.9500 .
C24 C23 1.372(4) .
C24 C25 1.383(4) .
C24 C27A 1.502(5) .
C24 C27B 1.560(9) .
C23 H23 0.9500 .
C25 H25 0.9500 .
C27B C27A 0.919(6) 2_575
C27B C27A 0.944(7) .
C27B C27B 1.33(2) 2_575
C27A C27B 0.919(6) 2_575
C27A C27A 1.304(12) 2_575
C27A H27 0.98(3) .
N2 C20 1.332(3) .
N2 C16 1.334(3) .
C18 C19 1.387(3) .
C18 C17 1.395(3) .
C18 C21 1.473(3) .
C21 C21 1.320(4) 2_666
C21 H21 0.94(3) .
C19 C20 1.385(3) .
C19 H19 0.9500 .
C17 C16 1.382(3) .
C17 H17 0.9500 .
C20 H20 0.9500 .
C16 H16 0.9500 .
C28 C34 1.387(4) .
C28 C33 1.427(3) .
C28 C29 1.447(4) .
C34 C33 1.398(4) 2_576
C34 H34 0.9500 .
C31 C32 1.356(4) .
C31 C30 1.416(4) .
C31 H31 0.9500 .
C33 C34 1.397(4) 2_576
C33 C32 1.422(3) .
C29 C30 1.353(4) .
C32 H32 0.9500 .
C30 H30 0.9500 .

loop_
_geom_hbond_atom_site_label_D
_geom_hbond_atom_site_label_H
_geom_hbond_atom_site_label_A
_geom_hbond_distance_DH
_geom_hbond_distance_HA
_geom_hbond_distance_DA
_geom_hbond_angle_DHA
_geom_hbond_site_symmetry_A
C2 H2 O6 0.95 2.38 3.138(2) 136.8 2_656
C22 H22 O3 0.95 2.64 3.309(3) 127.8 1_554
O2 H2O O3 0.99(3) 1.78(3) 2.658(2) 145(3) .
O6 H6O O1 0.89(3) 2.24(3) 2.872(2) 128(3) 2_656
O6 H6O O5 0.89(3) 2.26(3) 2.716(2) 112(2) .
O1 H1O N2 0.96(3) 1.74(3) 2.692(2) 169(3) 1_546
O5 H5O N1 0.95(3) 1.75(3) 2.691(2) 172(3) .
O4 H4O O3 1.08(4) 1.80(4) 2.731(2) 141(3) 2_567

loop_
_publcif_info_datablock.id
_publcif_info_datablock.publ_exptl
_publcif_info_datablock.publ_geom
_publcif_info_datablock.structure
{536dd0c5-5881-4912-b01f-9bb13fdacd8d} y y y
{48d5968f-c029-4750-a45d-eb2b76152c9d} y y y
{846092a4-8462-4abc-a08a-9af3d79a4429} y y y
{c5e7606c-af58-4d4c-b0f2-7dbaa0db07b5} y y y
{39dddeda-2c0e-4cab-8be7-c042e51bcab3} y y y
{25161d44-3ee1-4e9d-8b38-f22282eff52d} y y y
{e5f73999-ee39-4aa0-85cf-06108a3b30a9} y y y
{1df43695-9608-4b35-9c9b-f28b54fb28fc} y y y
{2ca2c0b0-c370-46ca-aa86-b0c8e7d68c41} y y y
{1c8ff57a-3526-4a5e-b22d-1d1822e8b249} y y y
{461a6e37-7ed5-472d-a5e0-4c83797d090f} y y y
{fc9ddd61-f4d3-4ad2-ba53-54c9610da5c1} y y y
{8ef442f8-28b7-40d5-a54e-858a26e8f417} y y y
{622000c8-cc91-4fcc-bd54-99f6ac0aabbc} y y y
{1e4d8fb1-ae99-4cc6-aebe-af6150364b27} y y y
{61beaad3-c715-425f-8140-bd6f83d473dd} y y y
{c93840b7-a887-48c4-8770-c23123e90756} y y y
{ca7e82c3-76a5-4cc8-8d7a-5838d2425dc3} y y y
{5e39c3c1-7fe6-452e-b654-e8526ccb1289} y y y
{35fb31df-7f0b-413c-b0f3-b8255383dafc} y y y
{14f9a675-19ab-4e01-b125-8ff127f0c956} y y y
{2b0a1fac-39b9-48e5-84aa-0bc1c73f01d0} y y y
{33f9d94e-8325-49eb-86a2-12ab23dfabbb} y y y
{60decb30-3bfd-49f6-a9e5-175dda0285db} y y y
{f1fc3360-95eb-435b-a909-1e50daf33af1} y y y
{814417a1-05a1-4b6a-97fa-a432cfc0cf41} y y y
{9b149b40-6adf-464b-9441-3f40cbee8579} y y y
{403f4dc1-4df5-4912-a38c-145627b8b87e} y y y

loop_
_publcif_info_exptl_table_extra_item
sin_theta_over_lambda_max
